data_4103132
loop_
_publ_author_name
'Meghan A. Dureen'
'Douglas W. Stephan'

_publ_section_title
;
 Reactions of Boron Amidinates with CO2 and CO and Other Small Molecules
;
_journal_name_full 'Journal of the American Chemical Society'
_journal_page_first 13559
_journal_page_last 13568
_journal_paper_doi 10.1021/ja1064153
_journal_volume 132
_journal_year 2010
_chemical_formula_sum 'C25 H19 B F10 N2'
_chemical_formula_weight 548.23
_chemical_name_systematic
; 
 ? 
;
_space_group_IT_number 61
_symmetry_cell_setting orthorhombic
_symmetry_space_group_name_Hall '-P 2ac 2ab'
_symmetry_space_group_name_H-M 'P b c a'
_atom_sites_solution_hydrogens geom
_atom_sites_solution_primary direct
_atom_sites_solution_secondary difmap
_audit_creation_method SHELXL-97
_cell_angle_alpha 90.00
_cell_angle_beta 90.00
_cell_angle_gamma 90.00
_cell_formula_units_Z 8
_cell_length_a 14.6255(12)
_cell_length_b 16.4744(16)
_cell_length_c 20.2803(18)
_cell_measurement_temperature 150(2)
_cell_volume 4886.5(8)
_computing_structure_refinement 'SHELXL-97 (Sheldrick, 1997)'
_computing_structure_solution 'SHELXS-97 (Sheldrick, 1990)'
_diffrn_ambient_temperature 150(2)
_diffrn_measured_fraction_theta_full 0.998
_diffrn_measured_fraction_theta_max 0.998
_diffrn_radiation_monochromator graphite
_diffrn_radiation_source 'fine-focus sealed tube'
_diffrn_radiation_type MoK\a
_diffrn_radiation_wavelength 0.71073
_diffrn_reflns_av_R_equivalents 0.0584
_diffrn_reflns_av_sigmaI/netI 0.0270
_diffrn_reflns_limit_h_max 18
_diffrn_reflns_limit_h_min -18
_diffrn_reflns_limit_k_max 21
_diffrn_reflns_limit_k_min -21
_diffrn_reflns_limit_l_max 26
_diffrn_reflns_limit_l_min -26
_diffrn_reflns_number 77599
_diffrn_reflns_theta_full 27.50
_diffrn_reflns_theta_max 27.50
_diffrn_reflns_theta_min 2.01
_exptl_absorpt_coefficient_mu 0.141
_exptl_absorpt_correction_T_max 0.9737
_exptl_absorpt_correction_T_min 0.9670
_exptl_absorpt_correction_type multi-scan
_exptl_crystal_density_diffrn 1.490
_exptl_crystal_density_method 'not measured'
_exptl_crystal_F_000 2224
_exptl_crystal_size_max 0.24
_exptl_crystal_size_mid 0.23
_exptl_crystal_size_min 0.19
_refine_diff_density_max 0.309
_refine_diff_density_min -0.178
_refine_diff_density_rms 0.041
_refine_ls_extinction_coef 0.00070(11)
_refine_ls_extinction_expression Fc^*^=kFc[1+0.001xFc^2^\l^3^/sin(2\q)]^-1/4^
_refine_ls_extinction_method SHELXL
_refine_ls_goodness_of_fit_ref 0.966
_refine_ls_hydrogen_treatment constr
_refine_ls_matrix_type full
_refine_ls_number_parameters 348
_refine_ls_number_reflns 5598
_refine_ls_number_restraints 0
_refine_ls_restrained_S_all 0.966
_refine_ls_R_factor_all 0.0614
_refine_ls_R_factor_gt 0.0374
_refine_ls_shift/su_max 0.001
_refine_ls_shift/su_mean 0.000
_refine_ls_structure_factor_coef Fsqd
_refine_ls_weighting_details 'calc w=1/[\s^2^(Fo^2^)+(0.0254P)^2^+3.2957P] where P=(Fo^2^+2Fc^2^)/3'
_refine_ls_weighting_scheme calc
_refine_ls_wR_factor_gt 0.0761
_refine_ls_wR_factor_ref 0.0875
_reflns_number_gt 4094
_reflns_number_total 5598
_reflns_threshold_expression >2sigma(I)
_cod_data_source_file ja1064153_si_001_10.cif
_cod_data_source_block PhC(iPrN)2B(C6F5)2
_cod_database_code 4103132

loop_
_symmetry_equiv_pos_as_xyz
'x, y, z'
'-x+1/2, -y, z+1/2'
'-x, y+1/2, -z+1/2'
'x+1/2, -y+1/2, -z'
'-x, -y, -z'
'x-1/2, y, -z-1/2'
'x, -y-1/2, z-1/2'
'-x-1/2, y-1/2, z'

loop_
_atom_site_label
_atom_site_type_symbol
_atom_site_fract_x
_atom_site_fract_y
_atom_site_fract_z
_atom_site_U_iso_or_equiv
_atom_site_adp_type
_atom_site_occupancy
_atom_site_symmetry_multiplicity
_atom_site_calc_flag
_atom_site_refinement_flags
F1 F 0.54159(7) 0.21478(6) 0.52422(5) 0.0381(2) Uani 1 1 d .
F2 F 0.57853(7) 0.26457(7) 0.64533(5) 0.0497(3) Uani 1 1 d .
F3 F 0.70329(8) 0.38354(8) 0.66716(5) 0.0585(3) Uani 1 1 d .
F4 F 0.79224(8) 0.45256(7) 0.56320(5) 0.0495(3) Uani 1 1 d .
F5 F 0.75601(7) 0.40532(6) 0.44091(4) 0.0367(2) Uani 1 1 d .
F6 F 0.70972(7) 0.28037(6) 0.26400(5) 0.0423(3) Uani 1 1 d .
F7 F 0.71151(8) 0.40490(8) 0.18142(5) 0.0594(3) Uani 1 1 d .
F8 F 0.62850(8) 0.54774(7) 0.21371(6) 0.0586(3) Uani 1 1 d .
F9 F 0.54169(8) 0.56179(6) 0.33126(6) 0.0517(3) Uani 1 1 d .
F10 F 0.54286(7) 0.43944(6) 0.41707(5) 0.0418(3) Uani 1 1 d .
N1 N 0.67858(8) 0.19871(7) 0.38186(6) 0.0230(3) Uani 1 1 d .
N2 N 0.53950(8) 0.22131(7) 0.38885(6) 0.0221(3) Uani 1 1 d .
C1 C 0.59838(10) 0.16151(9) 0.37660(7) 0.0219(3) Uani 1 1 d .
C2 C 0.57905(10) 0.07508(9) 0.36340(7) 0.0235(3) Uani 1 1 d .
C3 C 0.52072(11) 0.03300(10) 0.40527(8) 0.0298(3) Uani 1 1 d .
H3 H 0.4932 0.0599 0.4416 0.036 Uiso 1 1 calc R
C4 C 0.50288(12) -0.04858(10) 0.39371(9) 0.0380(4) Uani 1 1 d .
H4 H 0.4632 -0.0776 0.4223 0.046 Uiso 1 1 calc R
C5 C 0.54265(12) -0.08736(10) 0.34081(10) 0.0396(4) Uani 1 1 d .
H5 H 0.5304 -0.1432 0.3332 0.048 Uiso 1 1 calc R
C6 C 0.60018(11) -0.04561(11) 0.29876(9) 0.0378(4) Uani 1 1 d .
H6 H 0.6270 -0.0727 0.2622 0.045 Uiso 1 1 calc R
C7 C 0.61893(11) 0.03580(10) 0.30980(8) 0.0302(4) Uani 1 1 d .
H7 H 0.6587 0.0645 0.2810 0.036 Uiso 1 1 calc R
C8 C 0.76778(10) 0.16034(10) 0.39386(8) 0.0315(4) Uani 1 1 d .
H8 H 0.7790 0.1205 0.3576 0.038 Uiso 1 1 calc R
C9 C 0.76851(13) 0.11404(12) 0.45882(11) 0.0497(5) Uani 1 1 d .
H9A H 0.7575 0.1518 0.4953 0.075 Uiso 1 1 calc R
H9B H 0.8281 0.0878 0.4648 0.075 Uiso 1 1 calc R
H9C H 0.7204 0.0726 0.4582 0.075 Uiso 1 1 calc R
C10 C 0.84213(11) 0.22425(11) 0.39062(9) 0.0382(4) Uani 1 1 d .
H10A H 0.8380 0.2533 0.3486 0.057 Uiso 1 1 calc R
H10B H 0.9021 0.1981 0.3941 0.057 Uiso 1 1 calc R
H10C H 0.8344 0.2627 0.4271 0.057 Uiso 1 1 calc R
C11 C 0.44401(10) 0.22421(9) 0.36680(7) 0.0260(3) Uani 1 1 d .
H11 H 0.4174 0.1688 0.3727 0.031 Uiso 1 1 calc R
C12 C 0.43743(12) 0.24577(13) 0.29398(9) 0.0427(5) Uani 1 1 d .
H12A H 0.4596 0.3013 0.2872 0.064 Uiso 1 1 calc R
H12B H 0.3736 0.2420 0.2796 0.064 Uiso 1 1 calc R
H12C H 0.4749 0.2080 0.2682 0.064 Uiso 1 1 calc R
C13 C 0.39024(12) 0.28192(12) 0.40948(10) 0.0455(5) Uani 1 1 d .
H13A H 0.3937 0.2642 0.4556 0.068 Uiso 1 1 calc R
H13B H 0.3262 0.2824 0.3952 0.068 Uiso 1 1 calc R
H13C H 0.4158 0.3367 0.4055 0.068 Uiso 1 1 calc R
C14 C 0.64451(10) 0.30896(9) 0.47516(7) 0.0234(3) Uani 1 1 d .
C15 C 0.60307(10) 0.27562(9) 0.53029(8) 0.0276(3) Uani 1 1 d .
C16 C 0.62138(11) 0.29999(11) 0.59410(8) 0.0328(4) Uani 1 1 d .
C17 C 0.68427(12) 0.36000(12) 0.60550(8) 0.0366(4) Uani 1 1 d .
C18 C 0.72887(11) 0.39478(10) 0.55281(8) 0.0330(4) Uani 1 1 d .
C19 C 0.70844(10) 0.36896(9) 0.48989(8) 0.0270(3) Uani 1 1 d .
C20 C 0.62804(10) 0.35359(9) 0.34593(7) 0.0248(3) Uani 1 1 d .
C21 C 0.66829(10) 0.34939(10) 0.28427(8) 0.0301(4) Uani 1 1 d .
C22 C 0.66970(11) 0.41306(12) 0.24004(8) 0.0377(4) Uani 1 1 d .
C23 C 0.62800(11) 0.48500(11) 0.25598(9) 0.0386(4) Uani 1 1 d .
C24 C 0.58479(12) 0.49219(10) 0.31561(9) 0.0353(4) Uani 1 1 d .
C25 C 0.58610(11) 0.42776(9) 0.35882(8) 0.0292(3) Uani 1 1 d .
B1 B 0.62497(11) 0.28025(10) 0.39941(8) 0.0228(3) Uani 1 1 d .

loop_
_atom_site_aniso_label
_atom_site_aniso_U_11
_atom_site_aniso_U_22
_atom_site_aniso_U_33
_atom_site_aniso_U_23
_atom_site_aniso_U_13
_atom_site_aniso_U_12
F1 0.0433(5) 0.0400(6) 0.0309(5) 0.0078(4) -0.0018(4) -0.0190(5)
F2 0.0461(6) 0.0779(8) 0.0250(5) 0.0095(5) 0.0023(4) -0.0165(6)
F3 0.0651(7) 0.0842(9) 0.0263(5) -0.0133(6) -0.0063(5) -0.0199(7)
F4 0.0563(7) 0.0483(7) 0.0438(6) -0.0065(5) -0.0115(5) -0.0247(5)
F5 0.0422(5) 0.0358(5) 0.0321(5) 0.0018(4) 0.0012(4) -0.0175(4)
F6 0.0463(6) 0.0514(6) 0.0294(5) 0.0013(5) 0.0074(4) 0.0146(5)
F7 0.0487(6) 0.0925(10) 0.0371(6) 0.0280(6) 0.0126(5) 0.0056(6)
F8 0.0557(7) 0.0543(7) 0.0656(8) 0.0407(6) -0.0134(6) -0.0142(6)
F9 0.0669(7) 0.0219(5) 0.0663(8) 0.0037(5) -0.0189(6) 0.0056(5)
F10 0.0583(6) 0.0301(5) 0.0370(6) -0.0028(4) 0.0035(5) 0.0124(5)
N1 0.0232(6) 0.0193(6) 0.0265(6) -0.0013(5) 0.0000(5) -0.0010(5)
N2 0.0240(6) 0.0199(6) 0.0223(6) -0.0002(5) -0.0006(5) -0.0014(5)
C1 0.0259(7) 0.0217(8) 0.0181(7) 0.0007(6) -0.0014(5) -0.0017(6)
C2 0.0244(7) 0.0209(7) 0.0253(8) -0.0006(6) -0.0058(6) -0.0003(6)
C3 0.0351(8) 0.0256(8) 0.0288(8) 0.0012(7) -0.0017(7) -0.0026(7)
C4 0.0428(10) 0.0255(9) 0.0457(11) 0.0072(8) -0.0071(8) -0.0069(8)
C5 0.0378(9) 0.0199(8) 0.0612(12) -0.0059(8) -0.0164(9) 0.0013(7)
C6 0.0308(8) 0.0325(9) 0.0502(11) -0.0180(8) -0.0061(8) 0.0052(7)
C7 0.0269(8) 0.0304(9) 0.0333(9) -0.0058(7) -0.0013(7) -0.0007(7)
C8 0.0244(7) 0.0276(9) 0.0424(10) -0.0084(7) -0.0052(7) 0.0041(7)
C9 0.0423(10) 0.0337(10) 0.0732(14) 0.0159(10) -0.0257(10) -0.0059(8)
C10 0.0254(8) 0.0445(11) 0.0446(10) -0.0034(8) -0.0013(7) -0.0042(8)
C11 0.0238(7) 0.0250(8) 0.0291(8) 0.0006(6) -0.0019(6) -0.0008(6)
C12 0.0368(9) 0.0574(12) 0.0340(10) 0.0068(9) -0.0097(8) 0.0002(9)
C13 0.0310(9) 0.0535(12) 0.0522(11) -0.0131(10) 0.0023(8) 0.0085(9)
C14 0.0264(7) 0.0185(7) 0.0253(7) 0.0001(6) -0.0005(6) 0.0020(6)
C15 0.0275(7) 0.0257(8) 0.0295(8) 0.0025(7) -0.0020(6) -0.0033(6)
C16 0.0318(8) 0.0434(10) 0.0233(8) 0.0054(7) 0.0018(6) -0.0012(8)
C17 0.0391(9) 0.0469(11) 0.0237(8) -0.0065(8) -0.0049(7) -0.0023(8)
C18 0.0333(9) 0.0299(9) 0.0358(9) -0.0044(7) -0.0060(7) -0.0059(7)
C19 0.0303(8) 0.0248(8) 0.0259(8) 0.0019(6) 0.0008(6) -0.0030(6)
C20 0.0259(7) 0.0223(8) 0.0263(8) 0.0011(6) -0.0029(6) -0.0041(6)
C21 0.0250(7) 0.0350(9) 0.0303(8) 0.0039(7) -0.0022(6) -0.0008(7)
C22 0.0273(8) 0.0560(12) 0.0299(9) 0.0153(8) -0.0014(7) -0.0076(8)
C23 0.0334(9) 0.0386(10) 0.0437(10) 0.0207(8) -0.0126(8) -0.0125(8)
C24 0.0380(9) 0.0217(8) 0.0461(10) 0.0046(7) -0.0144(8) -0.0042(7)
C25 0.0339(8) 0.0248(8) 0.0289(8) -0.0001(7) -0.0041(7) -0.0032(7)
B1 0.0246(8) 0.0192(8) 0.0245(8) -0.0007(7) 0.0007(6) -0.0022(7)

loop_
_atom_type_symbol
_atom_type_description
_atom_type_scat_dispersion_real
_atom_type_scat_dispersion_imag
_atom_type_scat_source
C C 0.0033 0.0016 'International Tables Vol C Tables 4.2.6.8 and 6.1.1.4'
H H 0.0000 0.0000 'International Tables Vol C Tables 4.2.6.8 and 6.1.1.4'
B B 0.0013 0.0007 'International Tables Vol C Tables 4.2.6.8 and 6.1.1.4'
N N 0.0061 0.0033 'International Tables Vol C Tables 4.2.6.8 and 6.1.1.4'
F F 0.0171 0.0103 'International Tables Vol C Tables 4.2.6.8 and 6.1.1.4'

loop_
_geom_angle_atom_site_label_1
_geom_angle_atom_site_label_2
_geom_angle_atom_site_label_3
_geom_angle
C1 N1 C8 126.80(13)
C1 N1 B1 88.42(11)
C8 N1 B1 139.56(12)
C1 N2 C11 125.64(12)
C1 N2 B1 88.20(11)
C11 N2 B1 140.00(12)
N1 C1 N2 102.41(12)
N1 C1 C2 128.98(13)
N2 C1 C2 128.57(13)
C3 C2 C7 120.15(14)
C3 C2 C1 119.22(14)
C7 C2 C1 120.62(14)
C4 C3 C2 119.68(16)
C5 C4 C3 120.06(17)
C4 C5 C6 120.46(16)
C5 C6 C7 120.15(16)
C6 C7 C2 119.49(16)
N1 C8 C10 109.33(13)
N1 C8 C9 111.41(14)
C10 C8 C9 112.38(14)
N2 C11 C13 110.01(13)
N2 C11 C12 111.31(13)
C13 C11 C12 112.15(15)
C15 C14 C19 113.69(13)
C15 C14 B1 124.61(13)
C19 C14 B1 121.66(13)
F1 C15 C16 115.45(14)
F1 C15 C14 120.75(14)
C16 C15 C14 123.79(14)
F2 C16 C17 119.68(15)
F2 C16 C15 120.45(15)
C17 C16 C15 119.87(15)
F3 C17 C16 120.42(15)
F3 C17 C18 120.40(16)
C16 C17 C18 119.17(15)
F4 C18 C17 119.95(15)
F4 C18 C19 120.87(15)
C17 C18 C19 119.18(15)
F5 C19 C18 115.58(14)
F5 C19 C14 120.13(13)
C18 C19 C14 124.28(14)
C21 C20 C25 113.64(14)
C21 C20 B1 125.31(14)
C25 C20 B1 121.03(13)
F6 C21 C22 115.77(15)
F6 C21 C20 120.48(14)
C22 C21 C20 123.75(16)
F7 C22 C23 119.82(16)
F7 C22 C21 120.39(17)
C23 C22 C21 119.80(16)
F8 C23 C24 119.97(17)
F8 C23 C22 120.82(17)
C24 C23 C22 119.21(15)
F9 C24 C23 119.85(15)
F9 C24 C25 120.87(17)
C23 C24 C25 119.27(16)
F10 C25 C24 116.07(15)
F10 C25 C20 119.64(14)
C24 C25 C20 124.29(16)
N1 B1 N2 80.96(10)
N1 B1 C20 117.63(12)
N2 B1 C20 112.60(12)
N1 B1 C14 111.58(12)
N2 B1 C14 116.06(12)
C20 B1 C14 114.08(12)

loop_
_geom_bond_atom_site_label_1
_geom_bond_atom_site_label_2
_geom_bond_distance
F1 C15 1.3522(17)
F2 C16 1.3464(18)
F3 C17 1.3385(18)
F4 C18 1.3451(18)
F5 C19 1.3527(17)
F6 C21 1.3524(19)
F7 C22 1.344(2)
F8 C23 1.3428(19)
F9 C24 1.346(2)
F10 C25 1.3536(19)
N1 C1 1.3276(18)
N1 C8 1.4700(19)
N1 B1 1.596(2)
N2 C1 1.3319(19)
N2 C11 1.4672(18)
N2 B1 1.597(2)
C1 C2 1.476(2)
C2 C3 1.389(2)
C2 C7 1.393(2)
C3 C4 1.389(2)
C4 C5 1.378(3)
C5 C6 1.381(3)
C6 C7 1.387(2)
C8 C10 1.515(2)
C8 C9 1.522(3)
C11 C13 1.507(2)
C11 C12 1.522(2)
C14 C15 1.385(2)
C14 C19 1.393(2)
C14 B1 1.633(2)
C15 C16 1.381(2)
C16 C17 1.370(2)
C17 C18 1.377(2)
C18 C19 1.378(2)
C20 C21 1.384(2)
C20 C25 1.392(2)
C20 B1 1.624(2)
C21 C22 1.380(2)
C22 C23 1.372(3)
C23 C24 1.370(3)
C24 C25 1.377(2)
